data_7004957
loop_
_publ_author_name
'Medlycott, Elaine A.'
'Udachin, Konstantin A.'
'Hanan, Garry S.'

_publ_section_title
;
 Non-covalent polymerisation in the solid state: halogen-halogen vs.
 methyl-methyl interactions in the complexes of
 2,4-di(2-pyridyl)-1,3,5-triazine ligands.
;
_journal_issue 4
_journal_name_full 'Dalton transactions (Cambridge, England : 2003)'
_journal_page_first 430
_journal_page_last 438
_journal_paper_doi 10.1039/b613883g
_journal_year 2007
_chemical_compound_source 'Synthesized by the authors. See text'
_chemical_formula_moiety 'C40 H30 Cu N10, 2(F6 P)'
_chemical_formula_sum 'C40 H30 Cu F12 N10 P2'
_chemical_formula_weight 1004.22
_chemical_name_systematic
;
?
;
_space_group_IT_number 142
_symmetry_cell_setting tetragonal
_symmetry_space_group_name_Hall '-I 4bd 2c'
_symmetry_space_group_name_H-M 'I 41/a c d :2'
_atom_sites_solution_hydrogens geom
_atom_sites_solution_primary direct
_atom_sites_solution_secondary difmap
_audit_creation_method SHELXL-97
_cell_angle_alpha 90.00
_cell_angle_beta 90.00
_cell_angle_gamma 90.00
_cell_formula_units_Z 8
_cell_length_a 22.598(4)
_cell_length_b 22.598(4)
_cell_length_c 17.155(7)
_cell_measurement_reflns_used 9521
_cell_measurement_temperature 100(2)
_cell_measurement_theta_max 46.64
_cell_measurement_theta_min 3.73
_cell_volume 8761(4)
_computing_cell_refinement 'SMART (Bruker, 2001)'
_computing_data_collection 'SMART (Bruker, 2001)'
_computing_data_reduction 'SAINT (Bruker, 2003)'
_computing_molecular_graphics 'SHELXTL (Bruker, 1997)'
_computing_publication_material 'UdMX (local program)'
_computing_structure_refinement 'SHELXL97 (Sheldrick, 1997)'
_computing_structure_solution 'SHELXS97 (Sheldrick, 1997)'
_diffrn_ambient_temperature 100(2)
_diffrn_detector_area_resol_mean 5.5
_diffrn_measured_fraction_theta_full 1.000
_diffrn_measured_fraction_theta_max 1.000
_diffrn_measurement_device_type 'Bruker AXS Smart 4K/Platform'
_diffrn_measurement_method \w
_diffrn_radiation_monochromator graphite
_diffrn_radiation_source 'Rotating Anode'
_diffrn_radiation_type CuK\a
_diffrn_radiation_wavelength 1.54178
_diffrn_reflns_av_R_equivalents 0.067
_diffrn_reflns_av_sigmaI/netI 0.0238
_diffrn_reflns_limit_h_max 23
_diffrn_reflns_limit_h_min -24
_diffrn_reflns_limit_k_max 22
_diffrn_reflns_limit_k_min -24
_diffrn_reflns_limit_l_max 18
_diffrn_reflns_limit_l_min -18
_diffrn_reflns_number 37122
_diffrn_reflns_theta_full 57.24
_diffrn_reflns_theta_max 57.24
_diffrn_reflns_theta_min 3.91
_diffrn_standards_decay_% 2.99
_diffrn_standards_number 104
_exptl_absorpt_coefficient_mu 2.242
_exptl_absorpt_correction_T_max 0.9200
_exptl_absorpt_correction_T_min 0.9200
_exptl_absorpt_correction_type multi-scan
_exptl_absorpt_process_details 'Sadabs (Sheldrick,1996)'
_exptl_crystal_colour green
_exptl_crystal_density_diffrn 1.523
_exptl_crystal_density_method 'not measured'
_exptl_crystal_description block
_exptl_crystal_F_000 4056
_exptl_crystal_size_max 0.28
_exptl_crystal_size_mid 0.08
_exptl_crystal_size_min 0.04
_refine_diff_density_max 0.265
_refine_diff_density_min -0.275
_refine_diff_density_rms 0.043
_refine_ls_extinction_method none
_refine_ls_goodness_of_fit_ref 1.022
_refine_ls_hydrogen_treatment constr
_refine_ls_matrix_type full
_refine_ls_number_parameters 153
_refine_ls_number_reflns 1494
_refine_ls_number_restraints 0
_refine_ls_restrained_S_all 1.022
_refine_ls_R_factor_all 0.0428
_refine_ls_R_factor_gt 0.0296
_refine_ls_shift/su_max 0.001
_refine_ls_shift/su_mean 0.000
_refine_ls_structure_factor_coef Fsqd
_refine_ls_weighting_details 'calc w=1/[\s^2^(Fo^2^)+(0.0553P)^2^+10.0573P] where P=(Fo^2^+2Fc^2^)/3'
_refine_ls_weighting_scheme calc
_refine_ls_wR_factor_gt 0.0797
_refine_ls_wR_factor_ref 0.0955
_reflns_number_gt 1183
_reflns_number_total 1494
_reflns_threshold_expression I>2\s(I)
_cod_data_source_file b613883g.txt
_cod_data_source_block gar115
_cod_depositor_comments
;
The following automatic conversions were performed:
'_geom_angle_publ_flag' value 'Y' changed to 'y' according to
'/home/saulius/struct/CIF-dictionaries/cif_core.dic' dictionary named
'cif_core.dic' version 2.4.1 from 2010-06-29 (58
times).

'_geom_bond_publ_flag' value 'Y' changed to 'y' according to
'/home/saulius/struct/CIF-dictionaries/cif_core.dic' dictionary named
'cif_core.dic' version 2.4.1 from 2010-06-29 (31 time).

Automatic conversion script
Id: cif_fix_enum 1527 2010-12-29 10:47:43Z saulius 
;
_cod_original_sg_symbol_H-M I41/acd
_cod_database_code 7004957

loop_
_symmetry_equiv_pos_as_xyz
'x, y, z'
'-x+1/2, -y, z+1/2'
'-y+1/4, x+3/4, z+1/4'
'y+1/4, -x+1/4, z+3/4'
'-x+1/2, y, -z'
'x, -y, -z+1/2'
'y+1/4, x+3/4, -z+3/4'
'-y+1/4, -x+1/4, -z+1/4'
'x+1/2, y+1/2, z+1/2'
'-x+1, -y+1/2, z+1'
'-y+3/4, x+5/4, z+3/4'
'y+3/4, -x+3/4, z+5/4'
'-x+1, y+1/2, -z+1/2'
'x+1/2, -y+1/2, -z+1'
'y+3/4, x+5/4, -z+5/4'
'-y+3/4, -x+3/4, -z+3/4'
'-x, -y, -z'
'x-1/2, y, -z-1/2'
'y-1/4, -x-3/4, -z-1/4'
'-y-1/4, x-1/4, -z-3/4'
'x-1/2, -y, z'
'-x, y, z-1/2'
'-y-1/4, -x-3/4, z-3/4'
'y-1/4, x-1/4, z-1/4'
'-x+1/2, -y+1/2, -z+1/2'
'x, y+1/2, -z'
'y+1/4, -x-1/4, -z+1/4'
'-y+1/4, x+1/4, -z-1/4'
'x, -y+1/2, z+1/2'
'-x+1/2, y+1/2, z'
'-y+1/4, -x-1/4, z-1/4'
'y+1/4, x+1/4, z+1/4'

loop_
_atom_site_label
_atom_site_type_symbol
_atom_site_fract_x
_atom_site_fract_y
_atom_site_fract_z
_atom_site_U_iso_or_equiv
_atom_site_adp_type
_atom_site_occupancy
_atom_site_symmetry_multiplicity
_atom_site_calc_flag
_atom_site_refinement_flags
_atom_site_disorder_assembly
_atom_site_disorder_group
Cu1 Cu 0.0000 0.2500 0.1250 0.0375(3) Uani 1 4 d S . .
N1 N 0.06511(10) 0.21805(9) 0.03423(13) 0.0409(6) Uani 1 1 d . . .
N2 N 0.06265(9) 0.31265(9) 0.1250 0.0357(7) Uani 1 2 d S . .
N3 N 0.15476(9) 0.34952(9) 0.07595(12) 0.0369(5) Uani 1 1 d . . .
C1 C 0.06356(13) 0.16856(12) -0.0107(2) 0.0518(8) Uani 1 1 d . . .
H1 H 0.0298 0.1436 -0.0080 0.062 Uiso 1 1 calc R . .
C2 C 0.11015(13) 0.15301(13) -0.0612(2) 0.0580(8) Uani 1 1 d . . .
H2 H 0.1079 0.1178 -0.0913 0.070 Uiso 1 1 calc R . .
C3 C 0.15983(14) 0.18975(12) -0.06691(18) 0.0537(8) Uani 1 1 d . . .
H3 H 0.1917 0.1797 -0.1006 0.064 Uiso 1 1 calc R . .
C4 C 0.16174(12) 0.24190(11) -0.02177(16) 0.0417(7) Uani 1 1 d . . .
H4 H 0.1947 0.2680 -0.0248 0.050 Uiso 1 1 calc R . .
C5 C 0.11397(11) 0.25444(11) 0.02778(15) 0.0362(6) Uani 1 1 d . . .
C6 C 0.11157(11) 0.30867(11) 0.07835(14) 0.0347(6) Uani 1 1 d . . .
C7 C 0.14745(11) 0.39745(11) 0.1250 0.0344(8) Uani 1 2 d S . .
C8 C 0.19390(11) 0.44390(11) 0.1250 0.0348(8) Uani 1 2 d S . .
C9 C 0.25170(11) 0.43160(11) 0.09597(16) 0.0394(6) Uani 1 1 d . . .
H9 H 0.2608 0.3933 0.0767 0.047 Uiso 1 1 calc R . .
C10 C 0.29524(11) 0.47572(11) 0.09574(18) 0.0442(7) Uani 1 1 d . . .
H10 H 0.3335 0.4671 0.0757 0.053 Uiso 1 1 calc R . .
C11 C 0.28308(12) 0.53308(12) 0.1250 0.0469(10) Uani 1 2 d S . .
C12 C 0.33119(13) 0.58119(13) 0.1250 0.0756(16) Uani 1 2 d S . .
H12A H 0.3697 0.5632 0.1136 0.113 Uiso 0.50 1 calc PR . .
H12B H 0.3326 0.6002 0.1763 0.113 Uiso 0.50 1 calc PR . .
H12C H 0.3220 0.6108 0.0851 0.113 Uiso 0.50 1 calc PR . .
P2 P 0.5000 0.0000 1.0000 0.0393(3) Uani 1 2 d S . .
F11 F 0.54505(7) 0.05682(7) 1.00145(10) 0.0527(5) Uani 1 1 d . . .
F12 F 0.46250(7) 0.03131(7) 0.93053(10) 0.0584(5) Uani 1 1 d . . .
F13 F 0.45860(7) 0.03211(7) 1.06497(10) 0.0543(5) Uani 1 1 d . . .

loop_
_atom_site_aniso_label
_atom_site_aniso_U_11
_atom_site_aniso_U_22
_atom_site_aniso_U_33
_atom_site_aniso_U_23
_atom_site_aniso_U_13
_atom_site_aniso_U_12
Cu1 0.0366(3) 0.0366(3) 0.0394(5) 0.000 0.000 0.0009(3)
N1 0.0400(13) 0.0292(12) 0.0535(14) 0.0017(10) 0.0055(11) -0.0034(9)
N2 0.0355(10) 0.0355(10) 0.0361(17) -0.0004(10) 0.0004(10) -0.0003(13)
N3 0.0373(12) 0.0338(12) 0.0395(13) -0.0001(10) 0.0032(9) -0.0032(10)
C1 0.0446(17) 0.0311(15) 0.080(2) -0.0023(14) 0.0097(15) -0.0094(13)
C2 0.0585(19) 0.0383(16) 0.077(2) -0.0170(15) 0.0160(16) -0.0096(15)
C3 0.0547(19) 0.0423(17) 0.064(2) -0.0098(14) 0.0217(15) -0.0060(14)
C4 0.0404(16) 0.0347(15) 0.0500(17) -0.0026(12) 0.0105(13) -0.0096(12)
C5 0.0388(15) 0.0303(13) 0.0396(15) 0.0023(11) 0.0036(12) -0.0026(11)
C6 0.0369(15) 0.0339(14) 0.0333(14) 0.0014(11) 0.0001(11) -0.0002(12)
C7 0.0343(12) 0.0343(12) 0.035(2) 0.0037(11) -0.0037(11) 0.0010(15)
C8 0.0339(12) 0.0339(12) 0.036(2) 0.0032(11) -0.0032(11) -0.0002(15)
C9 0.0395(15) 0.0331(14) 0.0458(15) 0.0006(12) -0.0037(12) 0.0014(11)
C10 0.0303(14) 0.0390(16) 0.0633(18) 0.0038(13) -0.0031(13) 0.0001(12)
C11 0.0373(13) 0.0373(13) 0.066(3) 0.0088(14) -0.0088(14) -0.0020(17)
C12 0.0410(16) 0.0410(16) 0.145(5) -0.002(2) 0.002(2) -0.006(2)
P2 0.0336(5) 0.0311(5) 0.0532(7) 0.0000(4) -0.0036(4) 0.0057(4)
F11 0.0473(9) 0.0411(9) 0.0695(11) -0.0030(8) 0.0010(8) -0.0053(7)
F12 0.0611(11) 0.0459(10) 0.0683(12) 0.0020(8) -0.0186(8) 0.0123(8)
F13 0.0488(9) 0.0436(9) 0.0706(11) -0.0068(8) 0.0086(8) 0.0054(7)

loop_
_atom_type_symbol
_atom_type_description
_atom_type_scat_dispersion_real
_atom_type_scat_dispersion_imag
_atom_type_scat_source
C C 0.0181 0.0091 'International Tables Vol C Tables 4.2.6.8 and 6.1.1.4'
H H 0.0000 0.0000 'International Tables Vol C Tables 4.2.6.8 and 6.1.1.4'
N N 0.0311 0.0180 'International Tables Vol C Tables 4.2.6.8 and 6.1.1.4'
F F 0.0727 0.0534 'International Tables Vol C Tables 4.2.6.8 and 6.1.1.4'
P P 0.2955 0.4335 'International Tables Vol C Tables 4.2.6.8 and 6.1.1.4'
Cu Cu -1.9646 0.5888 'International Tables Vol C Tables 4.2.6.8 and 6.1.1.4'

loop_
_geom_angle_atom_site_label_1
_geom_angle_atom_site_label_2
_geom_angle_atom_site_label_3
_geom_angle_site_symmetry_1
_geom_angle_site_symmetry_2
_geom_angle_site_symmetry_3
_geom_angle
_geom_angle_publ_flag
N2 CU1 N2 10_454 . . 180.00(17) y
N2 CU1 N1 10_454 . 15_444 103.56(5) y
N2 CU1 N1 . . 15_444 76.45(5) y
N2 CU1 N1 10_454 . 8 76.45(5) y
N2 CU1 N1 . . 8 103.55(5) y
N1 CU1 N1 15_444 . 8 92.94(12) y
N2 CU1 N1 10_454 . . 103.55(5) y
N2 CU1 N1 . . . 76.45(5) y
N1 CU1 N1 15_444 . . 152.89(11) y
N1 CU1 N1 8 . . 93.36(11) y
N2 CU1 N1 10_454 . 10_454 76.45(5) y
N2 CU1 N1 . . 10_454 103.55(5) y
N1 CU1 N1 15_444 . 10_454 93.36(11) y
N1 CU1 N1 8 . 10_454 152.89(11) y
N1 CU1 N1 . . 10_454 92.93(12) y
C1 N1 C5 . . . 117.7(2) y
C1 N1 CU1 . . . 129.58(17) y
C5 N1 CU1 . . . 112.66(16) y
C6 N2 C6 15_444 . . 116.6(3) y
C6 N2 CU1 15_444 . . 121.67(15) y
C6 N2 CU1 . . . 121.68(15) y
C6 N3 C7 . . . 115.6(2) y
N1 C1 C2 . . . 122.4(2) y
N1 C1 H1 . . . 118.8 ?
C2 C1 H1 . . . 118.8 ?
C3 C2 C1 . . . 119.6(3) y
C3 C2 H2 . . . 120.2 ?
C1 C2 H2 . . . 120.2 ?
C2 C3 C4 . . . 118.8(3) y
C2 C3 H3 . . . 120.6 ?
C4 C3 H3 . . . 120.6 ?
C5 C4 C3 . . . 118.5(2) y
C5 C4 H4 . . . 120.7 ?
C3 C4 H4 . . . 120.7 ?
N1 C5 C4 . . . 122.9(2) y
N1 C5 C6 . . . 114.2(2) y
C4 C5 C6 . . . 122.8(2) y
N3 C6 N2 . . . 124.1(2) y
N3 C6 C5 . . . 121.1(2) y
N2 C6 C5 . . . 114.9(2) y
N3 C7 N3 15_444 . . 124.0(3) y
N3 C7 C8 15_444 . . 118.02(15) y
N3 C7 C8 . . . 118.02(15) y
C9 C8 C9 15_444 . . 118.7(3) y
C9 C8 C7 15_444 . . 120.67(16) y
C9 C8 C7 . . . 120.67(16) y
C10 C9 C8 . . . 120.4(3) y
C10 C9 H9 . . . 119.8 ?
C8 C9 H9 . . . 119.8 ?
C9 C10 C11 . . . 120.9(3) y
C9 C10 H10 . . . 119.5 ?
C11 C10 H10 . . . 119.5 ?
C10 C11 C10 15_444 . . 118.7(3) y
C10 C11 C12 15_444 . . 120.64(17) y
C10 C11 C12 . . . 120.65(17) y
C11 C12 H12A . . . 109.5 ?
C11 C12 H12B . . . 109.5 ?
H12A C12 H12B . . . 109.5 ?
C11 C12 H12C . . . 109.5 ?
H12A C12 H12C . . . 109.5 ?
H12B C12 H12C . . . 109.5 ?
F12 P2 F12 17_657 . . 180.0(1) y
F12 P2 F13 17_657 . . 89.52(9) y
F12 P2 F13 . . . 90.47(9) y
F12 P2 F13 17_657 . 17_657 90.48(9) y
F12 P2 F13 . . 17_657 89.53(9) y
F13 P2 F13 . . 17_657 180.000(1) y
F12 P2 F11 17_657 . 17_657 89.66(8) y
F12 P2 F11 . . 17_657 90.34(8) y
F13 P2 F11 . . 17_657 90.15(8) y
F13 P2 F11 17_657 . 17_657 89.85(8) y
F12 P2 F11 17_657 . . 90.34(8) y
F12 P2 F11 . . . 89.66(8) y
F13 P2 F11 . . . 89.85(8) y
F13 P2 F11 17_657 . . 90.15(8) y
F11 P2 F11 17_657 . . 180 y

loop_
_geom_bond_atom_site_label_1
_geom_bond_atom_site_label_2
_geom_bond_site_symmetry_1
_geom_bond_site_symmetry_2
_geom_bond_distance
_geom_bond_publ_flag
Cu1 N2 . 10_454 2.002(3) y
Cu1 N2 . . 2.002(3) y
Cu1 N1 . 15_444 2.261(2) y
Cu1 N1 . 8 2.261(2) y
Cu1 N1 . . 2.261(2) y
Cu1 N1 . 10_454 2.261(2) y
N1 C1 . . 1.359(4) y
N1 C5 . . 1.381(3) y
N2 C6 . 15_444 1.368(3) y
N2 C6 . . 1.368(3) y
N3 C6 . . 1.344(3) y
N3 C7 . . 1.381(3) y
C1 C2 . . 1.408(4) y
C1 H1 . . 0.95 ?
C2 C3 . . 1.400(4) y
C2 H2 . . 0.95 ?
C3 C4 . . 1.411(4) y
C3 H3 . . 0.95 ?
C4 C5 . . 1.403(4) y
C4 H4 . . 0.95 ?
C5 C6 . . 1.503(4) y
C7 N3 . 15_444 1.381(3) y
C7 C8 . . 1.485(5) y
C8 C9 . 15_444 1.425(3) y
C8 C9 . . 1.425(3) y
C9 C10 . . 1.401(4) y
C9 H9 . . 0.95 ?
C10 C11 . . 1.417(3) y
C10 H10 . . 0.95 ?
C11 C10 . 15_444 1.417(3) y
C11 C12 . . 1.538(6) y
C12 H12a . . 0.98 ?
C12 H12b . . 0.98 ?
C12 H12c . . 0.98 ?
P2 F12 . 17_657 1.6244(16) y
P2 F12 . . 1.6245(16) y
P2 F13 . . 1.6261(16) y
P2 F13 . 17_657 1.6261(16) y
P2 F11 . 17_657 1.6387(16) y
P2 F11 . . 1.6387(16) y

loop_
_geom_torsion_atom_site_label_1
_geom_torsion_atom_site_label_2
_geom_torsion_atom_site_label_3
_geom_torsion_atom_site_label_4
_geom_torsion_site_symmetry_1
_geom_torsion_site_symmetry_2
_geom_torsion_site_symmetry_3
_geom_torsion_site_symmetry_4
_geom_torsion
_geom_torsion_publ_flag
N2 CU1 N1 C1 10_454 . . . 0.1(3) n
N2 CU1 N1 C1 . . . . -179.9(3) n
N1 CU1 N1 C1 15_444 . . . -179.9(3) n
N1 CU1 N1 C1 8 . . . 77.0(2) n
N1 CU1 N1 C1 10_454 . . . -76.7(2) n
N2 CU1 N1 C5 10_454 . . . -177.17(16) n
N2 CU1 N1 C5 . . . . 2.84(16) n
N1 CU1 N1 C5 15_444 . . . 2.84(16) n
N1 CU1 N1 C5 8 . . . -100.30(19) n
N1 CU1 N1 C5 10_454 . . . 106.08(18) n
N1 CU1 N2 C6 15_444 . . 15_444 -1.68(13) n
N1 CU1 N2 C6 8 . . 15_444 -91.46(13) n
N1 CU1 N2 C6 . . . 15_444 178.32(13) n
N1 CU1 N2 C6 10_454 . . 15_444 88.54(13) n
N1 CU1 N2 C6 15_444 . . . 178.32(13) n
N1 CU1 N2 C6 8 . . . 88.55(13) n
N1 CU1 N2 C6 . . . . -1.68(13) n
N1 CU1 N2 C6 10_454 . . . -91.45(13) n
C5 N1 C1 C2 . . . . 1.6(4) n
CU1 N1 C1 C2 . . . . -175.6(2) n
N1 C1 C2 C3 . . . . -0.9(5) n
C1 C2 C3 C4 . . . . -0.3(5) n
C2 C3 C4 C5 . . . . 0.8(4) n
C1 N1 C5 C4 . . . . -1.1(4) n
CU1 N1 C5 C4 . . . . 176.6(2) n
C1 N1 C5 C6 . . . . 178.9(2) n
CU1 N1 C5 C6 . . . . -3.5(3) n
C3 C4 C5 N1 . . . . -0.1(4) n
C3 C4 C5 C6 . . . . 179.9(3) n
C7 N3 C6 N2 . . . . 0.4(3) n
C7 N3 C6 C5 . . . . 179.82(19) n
C6 N2 C6 N3 15_444 . . . -0.21(17) n
CU1 N2 C6 N3 . . . . 179.79(17) n
C6 N2 C6 C5 15_444 . . . -179.7(2) n
CU1 N2 C6 C5 . . . . 0.3(2) n
N1 C5 C6 N3 . . . . -177.2(2) n
C4 C5 C6 N3 . . . . 2.8(4) n
N1 C5 C6 N2 . . . . 2.3(3) n
C4 C5 C6 N2 . . . . -177.7(2) n
C6 N3 C7 N3 . . . 15_444 -0.19(14) n
C6 N3 C7 C8 . . . . 179.82(14) n
N3 C7 C8 C9 15_444 . . 15_444 -19.66(16) n
N3 C7 C8 C9 . . . 15_444 160.34(16) n
N3 C7 C8 C9 15_444 . . . 160.34(16) n
N3 C7 C8 C9 . . . . -19.66(16) n
C9 C8 C9 C10 15_444 . . . -0.35(19) n
C7 C8 C9 C10 . . . . 179.65(19) n
C8 C9 C10 C11 . . . . 0.7(4) n
C9 C10 C11 C10 . . . 15_444 -0.35(19) n
C9 C10 C11 C12 . . . . 179.65(19) n
